data_2214075
loop_
_publ_author_name
'Gao, Yu-Xiang'
'Wang, Li-Bin'
'Hao, Xiang-Rong'

_publ_section_title
;
 Bis(pyrazine-2-carboxylato-\k^2^<i>N</i>^1^,<i>O</i>)nickel(II)
;
_journal_coeditor_code BR2043
_journal_issue 7
_journal_name_full 'Acta Crystallographica Section E'
_journal_page_first m1805
_journal_page_last m1805
_journal_paper_doi 10.1107/S1600536807026268
_journal_volume 63
_journal_year 2007
_chemical_formula_iupac '[Ni (C5 H3 N2 O2)2]'
_chemical_formula_moiety 'C10 H6 N4 Ni O4'
_chemical_formula_sum 'C10 H6 N4 Ni O4'
_chemical_formula_weight 304.90
_chemical_name_systematic
;
Bis(pyrazine-2-caboxylato-\k^2^N^1^,O)nickel(II)
;
_space_group_IT_number 14
_symmetry_cell_setting monoclinic
_symmetry_space_group_name_Hall '-P 2ybc'
_symmetry_space_group_name_H-M 'P 1 21/c 1'
_atom_sites_solution_hydrogens geom
_atom_sites_solution_primary direct
_atom_sites_solution_secondary difmap
_audit_creation_method SHELXL97
_cell_angle_alpha 90.00
_cell_angle_beta 106.60(2)
_cell_angle_gamma 90.00
_cell_formula_units_Z 2
_cell_length_a 5.0501(9)
_cell_length_b 15.370(3)
_cell_length_c 7.0704(13)
_cell_measurement_reflns_used 4678
_cell_measurement_temperature 293(2)
_cell_measurement_theta_max 26.03
_cell_measurement_theta_min 2.00
_cell_volume 525.93(18)
_computing_cell_refinement XSCANS
_computing_data_collection 'XSCANS (Bruker, 2001)'
_computing_data_reduction 'SHELXTL (Bruker, 1999)'
_computing_molecular_graphics SHELXTL
_computing_publication_material SHELXTL
_computing_structure_refinement 'SHELXL97 (Sheldrick, 1997)'
_computing_structure_solution 'SHELXL97 (Sheldrick, 1997)'
_diffrn_ambient_temperature 293(2)
_diffrn_measured_fraction_theta_full 0.978
_diffrn_measured_fraction_theta_max 0.978
_diffrn_measurement_device_type 'Bruker P4'
_diffrn_measurement_method \w
_diffrn_radiation_monochromator graphite
_diffrn_radiation_source 'fine-focus sealed tube'
_diffrn_radiation_type MoK\a
_diffrn_radiation_wavelength 0.71073
_diffrn_reflns_av_R_equivalents 0.0388
_diffrn_reflns_av_sigmaI/netI 0.0276
_diffrn_reflns_limit_h_max 6
_diffrn_reflns_limit_h_min -6
_diffrn_reflns_limit_k_max 19
_diffrn_reflns_limit_k_min -18
_diffrn_reflns_limit_l_max 8
_diffrn_reflns_limit_l_min -8
_diffrn_reflns_number 4336
_diffrn_reflns_theta_full 26.02
_diffrn_reflns_theta_max 26.02
_diffrn_reflns_theta_min 2.65
_diffrn_standards_number 0
_exptl_absorpt_coefficient_mu 1.857
_exptl_absorpt_correction_T_max 0.8361
_exptl_absorpt_correction_T_min 0.8361
_exptl_absorpt_correction_type none
_exptl_crystal_colour green
_exptl_crystal_density_diffrn 1.925
_exptl_crystal_density_method 'not measured'
_exptl_crystal_description block
_exptl_crystal_F_000 308
_exptl_crystal_size_max 0.10
_exptl_crystal_size_mid 0.10
_exptl_crystal_size_min 0.10
_refine_diff_density_max 0.428
_refine_diff_density_min -0.237
_refine_ls_extinction_coef 0.036(3)
_refine_ls_extinction_expression Fc^*^=kFc[1+0.001xFc^2^\l^3^/sin(2\q)]^-1/4^
_refine_ls_extinction_method 'SHELXL97 (Sheldrick, 1997)'
_refine_ls_goodness_of_fit_ref 0.998
_refine_ls_hydrogen_treatment constr
_refine_ls_matrix_type full
_refine_ls_number_parameters 88
_refine_ls_number_reflns 1014
_refine_ls_number_restraints 0
_refine_ls_restrained_S_all 0.998
_refine_ls_R_factor_all 0.0414
_refine_ls_R_factor_gt 0.0275
_refine_ls_shift/su_max 0.011
_refine_ls_shift/su_mean 0.002
_refine_ls_structure_factor_coef Fsqd
_refine_ls_weighting_details 'calc w = 1/[\s^2^(Fo^2^)+(0.0234P)^2^] where P=(Fo^2^+2Fc^2^)/3'
_refine_ls_weighting_scheme calc
_refine_ls_wR_factor_gt 0.0507
_refine_ls_wR_factor_ref 0.0557
_reflns_number_gt 776
_reflns_number_total 1014
_reflns_threshold_expression I>2\s(I)
_cod_data_source_file br2043.cif
_cod_data_source_block I
_cod_original_cell_volume 525.9(3)
_cod_original_sg_symbol_H-M 'P 21/c'
_cod_database_code 2214075
_cod_database_fobs_code 2214075

loop_
_symmetry_equiv_pos_as_xyz
'x, y, z'
'-x, y+1/2, -z+1/2'
'-x, -y, -z'
'x, -y-1/2, z-1/2'

loop_
_atom_site_type_symbol
_atom_site_label
_atom_site_fract_x
_atom_site_fract_y
_atom_site_fract_z
_atom_site_U_iso_or_equiv
_atom_site_adp_type
_atom_site_calc_flag
_atom_site_refinement_flags
_atom_site_occupancy
Ni Ni1 0.5000 0.5000 1.0000 0.03121(15) Uani d S 1
O O2 0.1700(3) 0.43181(10) 0.8941(2) 0.0391(4) Uani d . 1
N N1 0.2849(4) 0.59243(12) 0.8293(3) 0.0319(5) Uani d . 1
C C5 -0.0329(5) 0.47318(15) 0.7773(4) 0.0352(6) Uani d . 1
O O3 -0.2701(3) 0.44533(12) 0.7132(3) 0.0500(5) Uani d . 1
C C4 0.0334(5) 0.56447(14) 0.7293(3) 0.0312(5) Uani d . 1
N N2 -0.0889(4) 0.70172(14) 0.5766(3) 0.0466(6) Uani d . 1
C C3 -0.1486(5) 0.61873(16) 0.6001(3) 0.0393(6) Uani d . 1
H H3 -0.3187 0.5968 0.5270 0.047 Uiso calc R 1
C C2 0.1568(5) 0.72928(16) 0.6837(4) 0.0435(6) Uani d . 1
H H2 0.2012 0.7876 0.6755 0.052 Uiso calc R 1
C C1 0.3507(5) 0.67537(15) 0.8072(4) 0.0374(6) Uani d . 1
H H1 0.5247 0.6966 0.8741 0.045 Uiso calc R 1

loop_
_atom_site_aniso_label
_atom_site_aniso_U_11
_atom_site_aniso_U_22
_atom_site_aniso_U_33
_atom_site_aniso_U_12
_atom_site_aniso_U_13
_atom_site_aniso_U_23
Ni1 0.0198(2) 0.0274(2) 0.0392(3) -0.00080(18) -0.00327(17) 0.0042(2)
O2 0.0307(9) 0.0315(9) 0.0469(11) -0.0020(7) -0.0024(8) 0.0036(8)
N1 0.0272(11) 0.0318(11) 0.0342(11) -0.0005(8) 0.0045(8) -0.0011(9)
C5 0.0309(14) 0.0379(14) 0.0338(14) -0.0008(11) 0.0042(11) -0.0033(11)
O3 0.0283(10) 0.0493(11) 0.0597(12) -0.0116(8) -0.0077(8) 0.0042(9)
C4 0.0267(12) 0.0324(13) 0.0319(13) 0.0024(10) 0.0041(10) -0.0028(11)
N2 0.0473(14) 0.0392(13) 0.0464(13) 0.0084(10) 0.0026(11) 0.0058(10)
C3 0.0341(15) 0.0429(15) 0.0375(15) 0.0028(11) 0.0046(12) 0.0007(12)
C2 0.0494(17) 0.0321(14) 0.0487(16) -0.0001(12) 0.0137(14) 0.0023(13)
C1 0.0338(14) 0.0355(15) 0.0413(15) -0.0033(10) 0.0081(12) -0.0024(12)

loop_
_atom_type_symbol
_atom_type_description
_atom_type_scat_dispersion_real
_atom_type_scat_dispersion_imag
_atom_type_scat_source
C C 0.0033 0.0016 'International Tables Vol C Tables 4.2.6.8 and 6.1.1.4'
H H 0.0000 0.0000 'International Tables Vol C Tables 4.2.6.8 and 6.1.1.4'
N N 0.0061 0.0033 'International Tables Vol C Tables 4.2.6.8 and 6.1.1.4'
O O 0.0106 0.0060 'International Tables Vol C Tables 4.2.6.8 and 6.1.1.4'
Ni Ni 0.3393 1.1124 'International Tables Vol C Tables 4.2.6.8 and 6.1.1.4'

loop_
_geom_angle_atom_site_label_1
_geom_angle_atom_site_label_2
_geom_angle_atom_site_label_3
_geom_angle_site_symmetry_1
_geom_angle_site_symmetry_3
_geom_angle
O2 Ni1 N1 3_667 3_667 83.71(7)
O2 Ni1 N1 . 3_667 96.29(7)
O2 Ni1 N1 3_667 . 96.29(7)
O2 Ni1 N1 . . 83.71(7)
C5 O2 Ni1 . . 114.96(14)
C4 N1 C1 . . 118.4(2)
C4 N1 Ni1 . . 111.44(15)
C1 N1 Ni1 . . 130.15(16)
O3 C5 O2 . . 125.3(2)
O3 C5 C4 . . 119.9(2)
O2 C5 C4 . . 114.74(19)
N1 C4 C3 . . 120.7(2)
N1 C4 C5 . . 114.85(19)
C3 C4 C5 . . 124.4(2)
C2 N2 C3 . . 116.3(2)
N2 C3 C4 . . 122.1(2)
N2 C2 C1 . . 123.2(2)
N1 C1 C2 . . 119.3(2)

loop_
_geom_bond_atom_site_label_1
_geom_bond_atom_site_label_2
_geom_bond_site_symmetry_2
_geom_bond_distance
Ni1 O2 3_667 1.9297(15)
Ni1 O2 . 1.9297(15)
Ni1 N1 3_667 1.9763(18)
Ni1 N1 . 1.9763(18)
O2 C5 . 1.286(3)
N1 C4 . 1.336(3)
N1 C1 . 1.338(3)
C5 O3 . 1.230(3)
C5 C4 . 1.504(3)
C4 C3 . 1.377(3)
N2 C2 . 1.325(3)
N2 C3 . 1.332(3)
C2 C1 . 1.386(3)
